data_2108293
loop_
_publ_author_name
'Bugris, V.'
'Dud\'as, Cs.'
'Kutus, B.'
'Harmat, V.'
'Csank\'o, K.'
'Brockhauser, S.'
'P\'alink\'o, I.'
'Turner, Peter'
'Sipos, P.'

_publ_section_title
;
 Crystal and solution structures of calcium complexes relevant to
 problematic waste disposal: calcium gluconate and calcium isosaccharinate
;
_journal_coeditor_code BM5106SUP1
_journal_issue 6
_journal_name_full 'Acta Crystallographica Section B'
_journal_page_first
;
;
_journal_paper_doi 10.1107/S2052520618013720
_journal_volume 74
_journal_year 2018
_chemical_absolute_configuration ad
_chemical_formula_moiety 'Ca 2+, (C6 H11 O6 1-)2'
_chemical_formula_sum 'C12 H22 Ca O12'
_chemical_formula_weight 398.37
_space_group_crystal_system orthorhombic
_space_group_IT_number 18
_space_group_name_Hall 'P 2 2ab'
_space_group_name_H-M_alt 'P 21 21 2'
_symmetry_cell_setting orthorhombic
_symmetry_Int_Tables_number 18
_symmetry_space_group_name_Hall 'P 2 2ab'
_symmetry_space_group_name_H-M 'P 21 21 2'
_atom_sites_solution_hydrogens mixed
_audit_creation_method SHELXL-2017/1
_cell_angle_alpha 90
_cell_angle_beta 90
_cell_angle_gamma 90
_cell_formula_units_Z 2
_cell_length_a 6.7573(4)
_cell_length_b 19.5874(10)
_cell_length_c 5.7344(10)
_cell_measurement_reflns_used 3861
_cell_measurement_temperature 100(1)
_cell_measurement_theta_max 28.52
_cell_measurement_theta_min 2.27
_cell_volume 758.99(15)
_computing_data_collection ' mxCuBE v2 (Gabadinho et al. 2010, JSR, 27, 700-707)'
_computing_data_reduction 'XDS (Kabsch, 1993)'
_computing_molecular_graphics
;
  OLEX2 (Dolomanov,O.V.et al., 2009)
  shelXle (H\"ubschle,C.B., et al., 2011)
;
_computing_publication_material
;    
  WinGX (Farrugia, 1999)
  PWT (Farrugia, 2013)
  PLATON (Spek, A.K., 2003) 
  XNPP (Parsons, S., et al., 2013)   ##?? 
;
_computing_structure_refinement 'SHELXL-2017/1 (Sheldrick, 2017)'
_computing_structure_solution 'ShelxT (Sheldrick, 2015)'
_diffrn_ambient_temperature 100(1)
_diffrn_crystal_treatment
;
attached with Exxon Paratone N to a nylon loop and quenched 
in a cold nitrogen gas stream from an Oxford Cryojet. 
;
_diffrn_measured_fraction_theta_full 0.961
_diffrn_measured_fraction_theta_max 0.943
_diffrn_measurement_device 'Pilatus 6M-F (25 Hz) and MD2 mini-kappa'
_diffrn_measurement_method 'Phi Scan'
_diffrn_radiation_monochromator 'Silicon Double Crystal'
_diffrn_radiation_source 'EMBL PETRA III P13-MX1 beamline'
_diffrn_radiation_type Synchrotron
_diffrn_radiation_wavelength 0.7749
_diffrn_reflns_av_R_equivalents 0.0694
_diffrn_reflns_av_unetI/netI 0.0625
_diffrn_reflns_Laue_measured_fraction_full 0.961
_diffrn_reflns_Laue_measured_fraction_max 0.943
_diffrn_reflns_limit_h_max 8
_diffrn_reflns_limit_h_min -8
_diffrn_reflns_limit_k_max 22
_diffrn_reflns_limit_k_min -23
_diffrn_reflns_limit_l_max 6
_diffrn_reflns_limit_l_min -6
_diffrn_reflns_number 4539
_diffrn_reflns_point_group_measured_fraction_full 0.955
_diffrn_reflns_point_group_measured_fraction_max 0.937
_diffrn_reflns_theta_full 27.706
_diffrn_reflns_theta_max 28.522
_diffrn_reflns_theta_min 2.267
_exptl_absorpt_coefficient_mu 0.604
_exptl_absorpt_correction_type none
_exptl_crystal_colour colourless
_exptl_crystal_density_diffrn 1.743
_exptl_crystal_description needle
_exptl_crystal_F_000 420
_exptl_crystal_size_max 0.100
_exptl_crystal_size_mid 0.005
_exptl_crystal_size_min 0.005
_refine_diff_density_max 0.286
_refine_diff_density_min -0.604
_refine_diff_density_rms 0.115
_refine_ls_abs_structure_details
;
 Flack x determined using 541 quotients [(I+)-(I-)]/[(I+)+(I-)]
 (Parsons, Flack and Wagner, Acta Cryst. B69 (2013) 249-259).
;
_refine_ls_abs_structure_Flack 0.050(19)
_refine_ls_extinction_coef 0.180(14)
_refine_ls_extinction_expression Fc^*^=kFc[1+0.001xFc^2^\l^3^/sin(2\q)]^-1/4^
_refine_ls_extinction_method 'SHELXL-2017/1 (Sheldrick 2017)'
_refine_ls_goodness_of_fit_ref 1.072
_refine_ls_hydrogen_treatment mixed
_refine_ls_matrix_type full
_refine_ls_number_parameters 131
_refine_ls_number_reflns 1394
_refine_ls_number_restraints 2
_refine_ls_restrained_S_all 1.072
_refine_ls_R_factor_all 0.0333
_refine_ls_R_factor_gt 0.0333
_refine_ls_shift/su_max 0.000
_refine_ls_shift/su_mean 0.000
_refine_ls_structure_factor_coef Fsqd
_refine_ls_weighting_details 'w=1/[\s^2^(Fo^2^)+(0.03P)^2^+0.3P] where P=(Fo^2^+2Fc^2^)/3'
_refine_ls_weighting_scheme calc
_refine_ls_wR_factor_gt 0.0819
_refine_ls_wR_factor_ref 0.0819
_reflns_Friedel_coverage 0.634
_reflns_Friedel_fraction_full 0.946
_reflns_Friedel_fraction_max 0.928
_reflns_number_gt 1393
_reflns_number_total 1394
_reflns_threshold_expression 'I > 2\s(I)'
_cod_data_source_file bm5106sup1.cif
_cod_data_source_block II
_cod_original_cell_volume 758.99(14)
_cod_database_code 2108293
_shelx_shelxl_version_number 2017/1
_shelx_space_group_comment
;
The symmetry employed for this shelxl refinement is uniquely defined
by the following loop, which should always be used as a source of
symmetry information in preference to the above space-group names.
They are only intended as comments.
;
_shelx_estimated_absorpt_t_min 0.942
_shelx_estimated_absorpt_t_max 0.997

loop_
_space_group_symop_operation_xyz
'x, y, z'
'-x, -y, z'
'x+1/2, -y+1/2, -z'
'-x+1/2, y+1/2, -z'

loop_
_atom_site_label
_atom_site_type_symbol
_atom_site_fract_x
_atom_site_fract_y
_atom_site_fract_z
_atom_site_U_iso_or_equiv
_atom_site_adp_type
_atom_site_occupancy
_atom_site_site_symmetry_order
_atom_site_calc_flag
_atom_site_refinement_flags_posn
_atom_site_refinement_flags_adp
_atom_site_refinement_flags_occupancy
Ca1 Ca 0.000000 0.000000 0.27017(12) 0.0076(3) Uani 1 2 d S T P
O1 O 0.8314(3) 0.05988(9) -0.0319(3) 0.0120(5) Uani 1 1 d . . .
O1' O 0.7387(3) 0.15945(8) -0.1862(4) 0.0119(5) Uani 1 1 d . . .
O2 O 0.8417(3) 0.10593(8) 0.3908(4) 0.0095(5) Uani 1 1 d . . .
H2O H 0.814(6) 0.119(2) 0.524(8) 0.019(10) Uiso 1 1 d . . .
O4 O 0.2489(3) 0.08962(9) 0.1599(4) 0.0121(5) Uani 1 1 d . . .
H4O H 0.190(7) 0.130(3) 0.171(9) 0.036(12) Uiso 1 1 d . . .
O5 O 0.2223(3) 0.02716(10) 0.5792(4) 0.0148(5) Uani 1 1 d D . .
H5O H 0.208(7) 0.013(2) 0.716(5) 0.036(12) Uiso 1 1 d D . .
O6 O 1.0579(3) 0.21470(9) 0.1967(4) 0.0144(5) Uani 1 1 d D . .
H6O H 1.110(7) 0.2533(15) 0.195(10) 0.046(14) Uiso 1 1 d D . .
C1 C 0.7776(3) 0.12109(13) -0.0161(5) 0.0092(6) Uani 1 1 d . . .
C2 C 0.7524(4) 0.15195(12) 0.2298(5) 0.0087(6) Uani 1 1 d . . .
C3 C 0.5309(4) 0.16147(12) 0.2837(5) 0.0108(6) Uani 1 1 d . . .
H3A H 0.518113 0.189337 0.426976 0.013 Uiso 1 1 calc R U .
H3B H 0.469600 0.187438 0.154444 0.013 Uiso 1 1 calc R U .
C4 C 0.4146(4) 0.09469(13) 0.3179(5) 0.0124(6) Uani 1 1 d . . .
H4 H 0.506161 0.055787 0.284519 0.015 Uiso 1 1 calc R U .
C5 C 0.3417(5) 0.08721(14) 0.5673(6) 0.0168(7) Uani 1 1 d . . .
H5A H 0.455487 0.083210 0.675242 0.020 Uiso 1 1 calc R U .
H5B H 0.263008 0.127719 0.612701 0.020 Uiso 1 1 calc R U .
C6 C 0.8531(4) 0.22175(12) 0.2493(6) 0.0108(6) Uani 1 1 d . . .
H6A H 0.790987 0.254243 0.139162 0.013 Uiso 1 1 calc R U .
H6B H 0.836824 0.239892 0.409293 0.013 Uiso 1 1 calc R U .

loop_
_atom_site_aniso_label
_atom_site_aniso_U_11
_atom_site_aniso_U_22
_atom_site_aniso_U_33
_atom_site_aniso_U_23
_atom_site_aniso_U_13
_atom_site_aniso_U_12
Ca1 0.0093(4) 0.0043(4) 0.0092(4) 0.000 0.000 0.0004(2)
O1 0.0197(9) 0.0067(9) 0.0096(11) -0.0019(7) -0.0017(8) 0.0030(7)
O1' 0.0191(9) 0.0085(9) 0.0081(12) -0.0001(7) -0.0011(8) 0.0036(7)
O2 0.0142(9) 0.0068(9) 0.0075(12) 0.0005(7) -0.0005(8) 0.0032(7)
O4 0.0134(9) 0.0081(9) 0.0150(13) 0.0003(7) -0.0008(7) -0.0014(7)
O5 0.0199(10) 0.0116(9) 0.0129(12) 0.0052(8) -0.0035(8) -0.0079(7)
O6 0.0113(9) 0.0073(8) 0.0245(13) 0.0012(8) 0.0021(8) -0.0031(7)
C1 0.0089(11) 0.0074(12) 0.0113(16) -0.0003(10) -0.0004(10) -0.0006(9)
C2 0.0112(11) 0.0052(11) 0.0098(16) -0.0002(10) -0.0003(11) 0.0006(8)
C3 0.0108(11) 0.0074(11) 0.0142(15) -0.0008(9) 0.0013(11) 0.0011(8)
C4 0.0112(11) 0.0079(10) 0.0179(18) 0.0005(11) -0.0009(11) -0.0006(9)
C5 0.0191(13) 0.0131(13) 0.0181(19) 0.0005(11) -0.0011(12) -0.0072(10)
C6 0.0122(12) 0.0065(11) 0.0138(16) -0.0018(9) -0.0025(12) -0.0004(8)

loop_
_atom_type_symbol
_atom_type_description
_atom_type_scat_dispersion_real
_atom_type_scat_dispersion_imag
_atom_type_scat_source
C C 0.0043 0.0021 'International Tables Vol C Tables 4.2.6.8 and 6.1.1.4'
H H 0.0000 0.0000 'International Tables Vol C Tables 4.2.6.8 and 6.1.1.4'
O O 0.0139 0.0076 'International Tables Vol C Tables 4.2.6.8 and 6.1.1.4'
Ca Ca 0.2553 0.3673 'International Tables Vol C Tables 4.2.6.8 and 6.1.1.4'

loop_
_geom_angle_atom_site_label_1
_geom_angle_atom_site_label_2
_geom_angle_atom_site_label_3
_geom_angle
_geom_angle_site_symmetry_1
_geom_angle_site_symmetry_3
O1 Ca1 O1 86.70(10) 2_655 1_455
O1 Ca1 O5 137.08(6) 2_655 2
O1 Ca1 O5 110.44(7) 1_455 2
O1 Ca1 O5 110.44(7) 2_655 .
O1 Ca1 O5 137.08(6) 1_455 .
O5 Ca1 O5 83.92(11) 2 .
O1 Ca1 O2 146.76(7) 2_655 1_455
O1 Ca1 O2 64.97(7) 1_455 1_455
O5 Ca1 O2 72.66(7) 2 1_455
O5 Ca1 O2 82.84(7) . 1_455
O1 Ca1 O2 64.97(7) 2_655 2_655
O1 Ca1 O2 146.76(7) 1_455 2_655
O5 Ca1 O2 82.84(7) 2 2_655
O5 Ca1 O2 72.66(7) . 2_655
O2 Ca1 O2 146.98(10) 1_455 2_655
O1 Ca1 O4 78.06(7) 2_655 2
O1 Ca1 O4 80.84(7) 1_455 2
O5 Ca1 O4 67.00(7) 2 2
O5 Ca1 O4 139.92(7) . 2
O2 Ca1 O4 111.90(6) 1_455 2
O2 Ca1 O4 76.71(6) 2_655 2
O1 Ca1 O4 80.84(7) 2_655 .
O1 Ca1 O4 78.06(7) 1_455 .
O5 Ca1 O4 139.92(7) 2 .
O5 Ca1 O4 67.00(7) . .
O2 Ca1 O4 76.71(6) 1_455 .
O2 Ca1 O4 111.90(6) 2_655 .
O4 Ca1 O4 150.84(11) 2 .
C1 O1 Ca1 123.79(17) . 1_655
C2 O2 Ca1 122.76(17) . 1_655
C2 O2 H2O 108(3) . .
Ca1 O2 H2O 129(3) 1_655 .
C4 O4 Ca1 114.16(15) . .
C4 O4 H4O 104(3) . .
Ca1 O4 H4O 107(3) . .
C5 O5 Ca1 120.31(17) . .
C5 O5 H5O 113(3) . .
Ca1 O5 H5O 123(3) . .
C6 O6 H6O 109(3) . .
O1 C1 O1' 125.1(3) . .
O1 C1 C2 118.1(2) . .
O1' C1 C2 116.8(2) . .
O2 C2 C6 109.2(2) . .
O2 C2 C3 111.0(2) . .
C6 C2 C3 108.00(19) . .
O2 C2 C1 107.32(19) . .
C6 C2 C1 111.6(2) . .
C3 C2 C1 109.8(2) . .
C4 C3 C2 114.79(19) . .
C4 C3 H3A 108.6 . .
C2 C3 H3A 108.6 . .
C4 C3 H3B 108.6 . .
C2 C3 H3B 108.6 . .
H3A C3 H3B 107.5 . .
O4 C4 C5 109.4(2) . .
O4 C4 C3 112.0(2) . .
C5 C4 C3 111.6(2) . .
O4 C4 H4 107.9 . .
C5 C4 H4 107.9 . .
C3 C4 H4 107.9 . .
O5 C5 C4 107.9(2) . .
O5 C5 H5A 110.1 . .
C4 C5 H5A 110.1 . .
O5 C5 H5B 110.1 . .
C4 C5 H5B 110.1 . .
H5A C5 H5B 108.4 . .
O6 C6 C2 109.3(2) . .
O6 C6 H6A 109.8 . .
C2 C6 H6A 109.8 . .
O6 C6 H6B 109.8 . .
C2 C6 H6B 109.8 . .
H6A C6 H6B 108.3 . .

loop_
_geom_bond_atom_site_label_1
_geom_bond_atom_site_label_2
_geom_bond_distance
_geom_bond_site_symmetry_2
Ca1 O1 2.382(2) 2_655
Ca1 O1 2.382(2) 1_455
Ca1 O5 2.383(2) 2
Ca1 O5 2.383(2) .
Ca1 O2 2.4347(17) 1_455
Ca1 O2 2.4347(17) 2_655
Ca1 O4 2.5119(18) 2
Ca1 O4 2.5120(18) .
O1 C1 1.256(3) .
O1' C1 1.259(4) .
O2 C2 1.425(3) .
O2 H2O 0.83(4) .
O4 C4 1.444(3) .
O4 H4O 0.88(5) .
O5 C5 1.428(3) .
O5 H5O 0.84(2) .
O6 C6 1.423(3) .
O6 H6O 0.83(2) .
C1 C2 1.543(4) .
C2 C6 1.531(3) .
C2 C3 1.540(3) .
C3 C4 1.539(3) .
C3 H3A 0.9900 .
C3 H3B 0.9900 .
C4 C5 1.520(4) .
C4 H4 1.0000 .
C5 H5A 0.9900 .
C5 H5B 0.9900 .
C6 H6A 0.9900 .
C6 H6B 0.9900 .

loop_
_geom_hbond_atom_site_label_D
_geom_hbond_atom_site_label_H
_geom_hbond_atom_site_label_A
_geom_hbond_distance_DH
_geom_hbond_distance_HA
_geom_hbond_distance_DA
_geom_hbond_angle_DHA
_geom_hbond_site_symmetry_A
_geom_hbond_publ_flag
O6 H6O O1' 0.83(2) 1.92(3) 2.752(2) 178(5) 3 yes
O2 H2O O1' 0.83(4) 1.91(5) 2.733(3) 173(4) 1_556 yes
O4 H4O O6 0.88(5) 1.90(5) 2.777(3) 179(5) 1_455 yes
O5 H5O O1 0.84(2) 2.05(3) 2.831(3) 155(4) 2_656 yes
C5 H5A O1' 0.99 2.55 3.346(4) 136.9 1_556 yes
C6 H6A O6 0.99 2.56 3.474(3) 153.3 3_455 yes

loop_
_geom_torsion_atom_site_label_1
_geom_torsion_atom_site_label_2
_geom_torsion_atom_site_label_3
_geom_torsion_atom_site_label_4
_geom_torsion
_geom_torsion_site_symmetry_1
Ca1 O1 C1 O1' 159.60(19) 1_655
Ca1 O1 C1 C2 -21.7(3) 1_655
Ca1 O2 C2 C6 -120.95(19) 1_655
Ca1 O2 C2 C3 120.09(19) 1_655
Ca1 O2 C2 C1 0.2(2) 1_655
O1 C1 C2 O2 13.0(3) .
O1' C1 C2 O2 -168.20(19) .
O1 C1 C2 C6 132.7(2) .
O1' C1 C2 C6 -48.6(3) .
O1 C1 C2 C3 -107.7(2) .
O1' C1 C2 C3 71.1(3) .
O2 C2 C3 C4 -49.2(3) .
C6 C2 C3 C4 -168.9(2) .
C1 C2 C3 C4 69.3(3) .
Ca1 O4 C4 C5 -40.2(2) .
Ca1 O4 C4 C3 -164.43(15) .
C2 C3 C4 O4 -123.3(3) .
C2 C3 C4 C5 113.6(3) .
Ca1 O5 C5 C4 -40.0(3) .
O4 C4 C5 O5 50.8(3) .
C3 C4 C5 O5 175.3(2) .
O2 C2 C6 O6 60.1(3) .
C3 C2 C6 O6 -179.1(2) .
C1 C2 C6 O6 -58.4(3) .

_cod_database_fobs_code 2108293
